data_1503702
loop_
_publ_author_name
'Xiao, Wei-Lie'
'Gong, Yan-Qing'
'Wang, Rui-Rui'
'Weng, Zhi-Ying'
'Luo, Xiao'
'Li, Xiao-Nian'
'Yang, Guang-Yu'
'He, Fei'
'Pu, Jian-Xin'
'Yang, Liu-Meng'
'Zheng, Yong-Tang'
'Lu, Yang'
'Sun, Han-Dong'

_publ_section_title
;
 Bioactive Nortriterpenoids from Schisandra grandiflora.
;
_journal_issue 9
_journal_name_full 'Journal of natural products'
_journal_page_first 1678
_journal_page_last 1681
_journal_paper_doi 10.1021/np900292e
_journal_volume 72
_journal_year 2009
_chemical_absolute_configuration unk
_chemical_formula_moiety 'C29 H36 O11'
_chemical_formula_sum 'C29 H36 O11'
_chemical_formula_weight 560.58
_chemical_name_systematic
; 
 ? 
;
_space_group_IT_number 19
_symmetry_cell_setting orthorhombic
_symmetry_space_group_name_Hall 'P 2ac 2ab'
_symmetry_space_group_name_H-M 'P 21 21 21'
_atom_sites_solution_hydrogens geom
_atom_sites_solution_primary direct
_atom_sites_solution_secondary difmap
_audit_creation_method SHELXL-97
_cell_angle_alpha 90.00
_cell_angle_beta 90.00
_cell_angle_gamma 90.00
_cell_formula_units_Z 4
_cell_length_a 10.825(1)
_cell_length_b 11.335(1)
_cell_length_c 22.723(2)
_cell_measurement_reflns_used 2875
_cell_measurement_temperature 293(2)
_cell_measurement_theta_max 25.45
_cell_measurement_theta_min 2.60
_cell_volume 2788.1(4)
_computing_cell_refinement 'SCALE(Otwinowski & Minor,1996)'
_computing_data_collection 'DENZO(Otwinowski & Minor,1996)'
_computing_data_reduction 'SCALE(Otwinowski & Minor,1996)'
_computing_molecular_graphics 'ORTEPII(Johnson,1976) and PLUTON(Spek,1990)'
_computing_publication_material 'SHELXL97(Sheldrick, 1997)'
_computing_structure_refinement 'SHELXL-97 (Sheldrick, 1997)'
_computing_structure_solution 'SHELXS-97 (Sheldrick, 1990)'
_diffrn_ambient_temperature 293(2)
_diffrn_measured_fraction_theta_full 0.983
_diffrn_measured_fraction_theta_max 0.983
_diffrn_radiation_monochromator graphite
_diffrn_radiation_source 'fine-focus sealed tube'
_diffrn_radiation_type MoK\a
_diffrn_radiation_wavelength 0.71073
_diffrn_reflns_av_R_equivalents 0.0000
_diffrn_reflns_av_sigmaI/netI 0.0193
_diffrn_reflns_limit_h_max 12
_diffrn_reflns_limit_h_min 0
_diffrn_reflns_limit_k_max 13
_diffrn_reflns_limit_k_min 0
_diffrn_reflns_limit_l_max 27
_diffrn_reflns_limit_l_min 0
_diffrn_reflns_number 2875
_diffrn_reflns_theta_full 25.45
_diffrn_reflns_theta_max 25.45
_diffrn_reflns_theta_min 2.60
_exptl_absorpt_coefficient_mu 0.102
_exptl_absorpt_correction_type none
_exptl_crystal_colour colourless
_exptl_crystal_density_diffrn 1.335
_exptl_crystal_density_method 'not measured'
_exptl_crystal_F_000 1192
_exptl_crystal_size_max 0.50
_exptl_crystal_size_mid 0.30
_exptl_crystal_size_min 0.20
_refine_diff_density_max 0.159
_refine_diff_density_min -0.147
_refine_diff_density_rms 0.037
_refine_ls_abs_structure_details 'Flack H D (1983), Acta Cryst. A39, 876-881'
_refine_ls_extinction_expression Fc^*^=kFc[1+0.001xFc^2^\l^3^/sin(2\q)]^-1/4^
_refine_ls_extinction_method none
_refine_ls_goodness_of_fit_ref 1.067
_refine_ls_hydrogen_treatment mixed
_refine_ls_matrix_type full
_refine_ls_number_parameters 362
_refine_ls_number_reflns 2875
_refine_ls_number_restraints 0
_refine_ls_restrained_S_all 1.067
_refine_ls_R_factor_all 0.0428
_refine_ls_R_factor_gt 0.0394
_refine_ls_shift/su_max 0.001
_refine_ls_shift/su_mean 0.000
_refine_ls_structure_factor_coef Fsqd
_refine_ls_weighting_details 'calc w=1/[\s^2^(Fo^2^)+(0.0673P)^2^+0.3308P] where P=(Fo^2^+2Fc^2^)/3'
_refine_ls_weighting_scheme calc
_refine_ls_wR_factor_gt 0.1010
_refine_ls_wR_factor_ref 0.1041
_reflns_number_gt 2665
_reflns_number_total 2875
_reflns_threshold_expression >2sigma(I)
_cod_data_source_file np900292e_si_003.cif
_cod_data_source_block 4865
_cod_database_code 1503702

loop_
_symmetry_equiv_pos_as_xyz
'x, y, z'
'-x+1/2, -y, z+1/2'
'x+1/2, -y+1/2, -z'
'-x, y+1/2, -z+1/2'

loop_
_atom_site_label
_atom_site_type_symbol
_atom_site_fract_x
_atom_site_fract_y
_atom_site_fract_z
_atom_site_U_iso_or_equiv
_atom_site_adp_type
_atom_site_occupancy
_atom_site_symmetry_multiplicity
_atom_site_calc_flag
_atom_site_refinement_flags
O1 O 0.86949(14) 0.94309(15) 0.88434(7) 0.0377(4) Uani 1 1 d .
O2 O 0.98040(17) 1.11355(15) 0.86559(8) 0.0463(4) Uani 1 1 d .
O3 O 0.64566(16) 1.06467(16) 0.86633(7) 0.0443(4) Uani 1 1 d .
O4 O 0.37532(16) 0.96232(19) 0.82630(8) 0.0503(5) Uani 1 1 d .
O5 O 1.17622(19) 1.1923(2) 0.94088(10) 0.0617(5) Uani 1 1 d .
O6 O 0.61793(19) 0.9873(2) 0.67471(8) 0.0642(6) Uani 1 1 d .
HO6 H 0.6638 0.9622 0.6489 0.096 Uiso 1 1 calc R
O7 O 1.06502(19) 0.9922(3) 0.76416(9) 0.0699(7) Uani 1 1 d .
O8 O 0.3315(2) 1.1333(2) 0.74919(12) 0.0723(7) Uani 1 1 d .
HO8 H 0.3098 1.1295 0.7837 0.108 Uiso 1 1 calc R
O9 O 0.9823(2) 0.7059(2) 0.98997(10) 0.0718(6) Uani 1 1 d .
O10 O 1.1975(3) 1.3666(3) 0.89647(15) 0.1031(10) Uani 1 1 d .
O11 O 0.6025(3) 1.1919(3) 0.93697(14) 0.1058(11) Uani 1 1 d .
C1 C 0.4673(2) 0.9389(2) 0.86971(11) 0.0452(6) Uani 1 1 d .
H1 H 0.4598 0.8581 0.8846 0.054 Uiso 1 1 calc R
C2 C 0.4633(3) 1.0265(3) 0.91935(13) 0.0610(8) Uani 1 1 d .
H2A H 0.4683 0.9867 0.9571 0.073 Uiso 1 1 calc R
H2B H 0.3875 1.0722 0.9180 0.073 Uiso 1 1 calc R
C3 C 0.5739(3) 1.1048(3) 0.91002(14) 0.0619(8) Uani 1 1 d .
C4 C 0.4268(2) 0.9415(2) 0.76838(11) 0.0446(6) Uani 1 1 d .
C5 C 0.5615(2) 0.9844(2) 0.77522(10) 0.0391(5) Uani 1 1 d .
H5 H 0.5590 1.0706 0.7717 0.047 Uiso 1 1 calc R
C6 C 0.6569(2) 0.9420(3) 0.73085(10) 0.0444(6) Uani 1 1 d .
H6 H 0.6581 0.8556 0.7298 0.053 Uiso 1 1 calc R
C7 C 0.7853(2) 0.9888(3) 0.74660(11) 0.0459(6) Uani 1 1 d .
H7A H 0.7762 1.0600 0.7698 0.055 Uiso 1 1 calc R
H7B H 0.8284 1.0096 0.7106 0.055 Uiso 1 1 calc R
C8 C 0.8645(2) 0.8996(2) 0.78135(10) 0.0428(6) Uani 1 1 d .
H8 H 0.8822 0.8308 0.7566 0.051 Uiso 1 1 calc R
C9 C 0.8183(2) 0.8583(2) 0.84227(10) 0.0386(5) Uani 1 1 d .
C10 C 0.5946(2) 0.9580(2) 0.83980(10) 0.0367(5) Uani 1 1 d .
C11 C 0.8725(2) 0.7369(2) 0.85745(13) 0.0477(6) Uani 1 1 d .
H11A H 0.8435 0.6807 0.8284 0.057 Uiso 1 1 calc R
H11B H 0.8395 0.7127 0.8952 0.057 Uiso 1 1 calc R
C12 C 1.0141(2) 0.7289(2) 0.86035(13) 0.0497(6) Uani 1 1 d .
H12A H 1.0464 0.7517 0.8222 0.060 Uiso 1 1 calc R
H12B H 1.0359 0.6468 0.8664 0.060 Uiso 1 1 calc R
C13 C 1.0817(2) 0.8027(2) 0.90751(11) 0.0428(5) Uani 1 1 d .
C14 C 1.0934(2) 0.9372(2) 0.89603(10) 0.0412(5) Uani 1 1 d .
H14 H 1.1691 0.9530 0.8737 0.049 Uiso 1 1 calc R
C15 C 0.9825(2) 0.9885(2) 0.86322(10) 0.0391(5) Uani 1 1 d .
C16 C 0.9836(2) 0.9614(3) 0.79686(11) 0.0469(6) Uani 1 1 d .
C17 C 1.0215(2) 0.7958(3) 0.96789(12) 0.0495(6) Uani 1 1 d .
C18 C 1.2125(3) 0.7487(3) 0.91515(15) 0.0586(7) Uani 1 1 d .
H18A H 1.2572 0.7924 0.9444 0.088 Uiso 1 1 calc R
H18B H 1.2560 0.7523 0.8784 0.088 Uiso 1 1 calc R
H18C H 1.2052 0.6679 0.9274 0.088 Uiso 1 1 calc R
C19 C 0.6794(2) 0.8536(2) 0.85359(11) 0.0395(5) Uani 1 1 d .
H19A H 0.6686 0.8356 0.8950 0.047 Uiso 1 1 calc R
H19B H 0.6477 0.7866 0.8318 0.047 Uiso 1 1 calc R
C20 C 1.0204(3) 0.9152(2) 0.99744(11) 0.0485(6) Uani 1 1 d .
H20 H 0.9365 0.9470 0.9941 0.058 Uiso 1 1 calc R
C21 C 1.0539(4) 0.9128(3) 1.06247(13) 0.0707(9) Uani 1 1 d .
H21A H 0.9963 0.8638 1.0833 0.106 Uiso 1 1 calc R
H21B H 1.0508 0.9915 1.0781 0.106 Uiso 1 1 calc R
H21C H 1.1358 0.8817 1.0671 0.106 Uiso 1 1 calc R
C22 C 1.1047(2) 0.9909(2) 0.95844(11) 0.0445(6) Uani 1 1 d .
H22 H 1.1901 0.9806 0.9719 0.053 Uiso 1 1 calc R
C23 C 1.0725(3) 1.1204(2) 0.96234(12) 0.0471(6) Uani 1 1 d .
H23 H 1.0550 1.1409 1.0034 0.056 Uiso 1 1 calc R
C24 C 0.9662(3) 1.1600(2) 0.92398(11) 0.0467(6) Uani 1 1 d .
H24 H 0.8853 1.1424 0.9412 0.056 Uiso 1 1 calc R
C25 C 0.9916(3) 1.2918(3) 0.91914(14) 0.0608(8) Uani 1 1 d .
H25 H 0.9675 1.3281 0.9566 0.073 Uiso 1 1 calc R
C26 C 1.1302(3) 1.2919(3) 0.91641(15) 0.0688(9) Uani 1 1 d .
C27 C 0.9259(5) 1.3586(3) 0.87023(18) 0.0872(12) Uani 1 1 d .
H27A H 0.9489 1.4404 0.8718 0.131 Uiso 1 1 calc R
H27B H 0.8382 1.3515 0.8752 0.131 Uiso 1 1 calc R
H27C H 0.9493 1.3262 0.8328 0.131 Uiso 1 1 calc R
C29 C 0.3505(3) 1.0189(3) 0.72721(13) 0.0574(7) Uani 1 1 d .
H29A H 0.3922 1.0242 0.6895 0.069 Uiso 1 1 calc R
H29B H 0.2709 0.9817 0.7207 0.069 Uiso 1 1 calc R
C30 C 0.4129(3) 0.8124(3) 0.75154(16) 0.0643(8) Uani 1 1 d .
H30A H 0.3268 0.7930 0.7486 0.096 Uiso 1 1 calc R
H30B H 0.4508 0.7638 0.7811 0.096 Uiso 1 1 calc R
H30C H 0.4524 0.7987 0.7143 0.096 Uiso 1 1 calc R

loop_
_atom_site_aniso_label
_atom_site_aniso_U_11
_atom_site_aniso_U_22
_atom_site_aniso_U_33
_atom_site_aniso_U_23
_atom_site_aniso_U_13
_atom_site_aniso_U_12
O1 0.0343(8) 0.0399(9) 0.0388(8) -0.0017(7) 0.0021(6) -0.0050(7)
O2 0.0533(10) 0.0411(9) 0.0446(9) 0.0042(7) -0.0020(8) -0.0080(8)
O3 0.0468(9) 0.0387(9) 0.0474(9) -0.0066(8) 0.0041(7) -0.0026(7)
O4 0.0348(9) 0.0633(12) 0.0528(10) 0.0096(9) 0.0035(7) 0.0033(8)
O5 0.0560(11) 0.0618(13) 0.0672(12) -0.0024(11) -0.0009(10) -0.0216(10)
O6 0.0519(11) 0.1021(17) 0.0386(10) 0.0072(10) -0.0024(8) 0.0130(11)
O7 0.0489(10) 0.117(2) 0.0441(10) -0.0028(12) 0.0082(8) -0.0199(12)
O8 0.0664(12) 0.0618(14) 0.0886(16) 0.0231(12) -0.0036(12) 0.0101(11)
O9 0.0845(15) 0.0558(13) 0.0752(14) 0.0127(11) 0.0149(12) -0.0097(12)
O10 0.108(2) 0.088(2) 0.114(2) 0.0211(17) 0.0081(18) -0.0505(18)
O11 0.109(2) 0.096(2) 0.113(2) -0.0656(19) 0.0289(18) -0.0190(18)
C1 0.0351(12) 0.0506(14) 0.0497(13) 0.0099(12) 0.0032(10) 0.0023(10)
C2 0.0518(15) 0.076(2) 0.0547(16) -0.0045(15) 0.0137(13) 0.0045(14)
C3 0.0634(17) 0.0627(18) 0.0595(16) -0.0166(15) 0.0078(14) 0.0057(14)
C4 0.0354(11) 0.0508(15) 0.0476(13) 0.0022(12) -0.0003(10) -0.0020(11)
C5 0.0349(11) 0.0392(12) 0.0431(12) 0.0025(10) 0.0002(9) -0.0011(9)
C6 0.0404(12) 0.0538(15) 0.0389(12) -0.0008(11) -0.0021(10) 0.0021(11)
C7 0.0393(12) 0.0561(16) 0.0423(13) 0.0037(11) 0.0042(10) -0.0056(11)
C8 0.0387(12) 0.0501(14) 0.0394(12) -0.0084(10) 0.0007(9) -0.0005(11)
C9 0.0332(11) 0.0389(12) 0.0436(12) -0.0053(10) -0.0018(9) -0.0016(9)
C10 0.0341(11) 0.0341(11) 0.0419(11) -0.0001(9) 0.0026(9) -0.0020(9)
C11 0.0391(12) 0.0413(13) 0.0626(16) -0.0043(12) -0.0059(11) 0.0010(10)
C12 0.0409(13) 0.0441(14) 0.0642(16) -0.0093(12) -0.0016(12) 0.0051(11)
C13 0.0344(11) 0.0436(13) 0.0502(13) 0.0001(11) -0.0002(10) 0.0001(10)
C14 0.0347(12) 0.0484(14) 0.0404(12) -0.0011(11) 0.0013(9) -0.0023(10)
C15 0.0349(11) 0.0424(12) 0.0400(12) 0.0014(10) 0.0012(9) -0.0063(10)
C16 0.0370(12) 0.0630(17) 0.0407(12) -0.0014(12) 0.0018(10) -0.0039(12)
C17 0.0423(12) 0.0518(15) 0.0546(14) 0.0072(13) 0.0018(11) 0.0001(12)
C18 0.0398(13) 0.0601(18) 0.0759(19) 0.0034(15) -0.0065(13) 0.0058(12)
C19 0.0358(11) 0.0379(12) 0.0450(12) 0.0028(10) 0.0016(9) -0.0007(9)
C20 0.0498(13) 0.0525(15) 0.0431(13) 0.0063(11) 0.0014(11) 0.0004(12)
C21 0.096(2) 0.071(2) 0.0457(15) 0.0086(15) -0.0028(16) 0.0058(18)
C22 0.0412(12) 0.0512(15) 0.0410(12) 0.0014(11) -0.0049(10) -0.0023(11)
C23 0.0495(13) 0.0478(15) 0.0439(12) -0.0022(11) 0.0004(11) -0.0123(12)
C24 0.0525(14) 0.0434(14) 0.0443(13) 0.0004(11) 0.0011(11) -0.0068(11)
C25 0.079(2) 0.0440(15) 0.0599(17) 0.0012(13) 0.0002(15) -0.0096(14)
C26 0.082(2) 0.0599(19) 0.0648(19) 0.0028(16) 0.0006(17) -0.0276(17)
C27 0.117(3) 0.0514(19) 0.094(3) 0.0202(19) -0.016(3) -0.009(2)
C29 0.0403(13) 0.074(2) 0.0577(16) 0.0077(15) -0.0049(12) 0.0034(13)
C30 0.0492(15) 0.0578(18) 0.086(2) -0.0116(16) -0.0076(15) -0.0090(14)

loop_
_atom_type_symbol
_atom_type_description
_atom_type_scat_dispersion_real
_atom_type_scat_dispersion_imag
_atom_type_scat_source
C C 0.0033 0.0016 'International Tables Vol C Tables 4.2.6.8 and 6.1.1.4'
H H 0.0000 0.0000 'International Tables Vol C Tables 4.2.6.8 and 6.1.1.4'
O O 0.0106 0.0060 'International Tables Vol C Tables 4.2.6.8 and 6.1.1.4'

loop_
_geom_angle_atom_site_label_1
_geom_angle_atom_site_label_2
_geom_angle_atom_site_label_3
_geom_angle
C15 O1 C9 110.19(17)
C15 O2 C24 113.79(19)
C3 O3 C10 111.6(2)
C1 O4 C4 109.24(18)
C26 O5 C23 108.5(2)
C6 O6 HO6 109.5
C29 O8 HO8 109.5
O4 C1 C2 112.1(2)
O4 C1 C10 106.91(19)
C2 C1 C10 105.2(2)
O4 C1 H1 110.8
C2 C1 H1 110.8
C10 C1 H1 110.8
C1 C2 C3 105.1(2)
C1 C2 H2A 110.7
C3 C2 H2A 110.7
C1 C2 H2B 110.7
C3 C2 H2B 110.7
H2A C2 H2B 108.8
O11 C3 O3 120.5(3)
O11 C3 C2 128.1(3)
O3 C3 C2 111.4(2)
O4 C4 C30 110.4(2)
O4 C4 C29 104.8(2)
C30 C4 C29 110.2(2)
O4 C4 C5 102.72(19)
C30 C4 C5 115.0(2)
C29 C4 C5 113.0(2)
C6 C5 C10 114.4(2)
C6 C5 C4 118.3(2)
C10 C5 C4 104.69(19)
C6 C5 H5 106.2
C10 C5 H5 106.2
C4 C5 H5 106.2
O6 C6 C5 106.0(2)
O6 C6 C7 110.5(2)
C5 C6 C7 110.6(2)
O6 C6 H6 109.9
C5 C6 H6 109.9
C7 C6 H6 109.9
C6 C7 C8 113.4(2)
C6 C7 H7A 108.9
C8 C7 H7A 108.9
C6 C7 H7B 108.9
C8 C7 H7B 108.9
H7A C7 H7B 107.7
C16 C8 C7 106.8(2)
C16 C8 C9 102.00(19)
C7 C8 C9 118.5(2)
C16 C8 H8 109.7
C7 C8 H8 109.7
C9 C8 H8 109.7
O1 C9 C19 106.57(18)
O1 C9 C11 107.29(19)
C19 C9 C11 107.9(2)
O1 C9 C8 105.29(18)
C19 C9 C8 118.7(2)
C11 C9 C8 110.5(2)
O3 C10 C19 109.18(18)
O3 C10 C5 108.69(19)
C19 C10 C5 119.0(2)
O3 C10 C1 105.72(19)
C19 C10 C1 109.60(19)
C5 C10 C1 103.79(18)
C9 C11 C12 116.3(2)
C9 C11 H11A 108.2
C12 C11 H11A 108.2
C9 C11 H11B 108.2
C12 C11 H11B 108.2
H11A C11 H11B 107.4
C11 C12 C13 118.1(2)
C11 C12 H12A 107.8
C13 C12 H12A 107.8
C11 C12 H12B 107.8
C13 C12 H12B 107.8
H12A C12 H12B 107.1
C17 C13 C12 113.3(2)
C17 C13 C14 103.7(2)
C12 C13 C14 117.0(2)
C17 C13 C18 105.7(2)
C12 C13 C18 107.3(2)
C14 C13 C18 109.4(2)
C15 C14 C22 111.1(2)
C15 C14 C13 113.1(2)
C22 C14 C13 103.8(2)
C15 C14 H14 109.6
C22 C14 H14 109.6
C13 C14 H14 109.6
O1 C15 O2 109.72(19)
O1 C15 C14 112.10(18)
O2 C15 C14 112.0(2)
O1 C15 C16 105.50(19)
O2 C15 C16 103.7(2)
C14 C15 C16 113.4(2)
O7 C16 C8 128.0(2)
O7 C16 C15 123.5(2)
C8 C16 C15 108.4(2)
O9 C17 C20 124.5(2)
O9 C17 C13 124.4(3)
C20 C17 C13 111.0(2)
C13 C18 H18A 109.5
C13 C18 H18B 109.5
H18A C18 H18B 109.5
C13 C18 H18C 109.5
H18A C18 H18C 109.5
H18B C18 H18C 109.5
C9 C19 C10 122.0(2)
C9 C19 H19A 106.8
C10 C19 H19A 106.8
C9 C19 H19B 106.8
C10 C19 H19B 106.8
H19A C19 H19B 106.7
C17 C20 C21 114.5(2)
C17 C20 C22 103.9(2)
C21 C20 C22 115.4(3)
C17 C20 H20 107.6
C21 C20 H20 107.6
C22 C20 H20 107.6
C20 C21 H21A 109.5
C20 C21 H21B 109.5
H21A C21 H21B 109.5
C20 C21 H21C 109.5
H21A C21 H21C 109.5
H21B C21 H21C 109.5
C23 C22 C20 111.8(2)
C23 C22 C14 114.6(2)
C20 C22 C14 105.2(2)
C23 C22 H22 108.3
C20 C22 H22 108.3
C14 C22 H22 108.3
O5 C23 C24 103.0(2)
O5 C23 C22 110.0(2)
C24 C23 C22 115.5(2)
O5 C23 H23 109.3
C24 C23 H23 109.3
C22 C23 H23 109.3
O2 C24 C23 110.0(2)
O2 C24 C25 105.9(2)
C23 C24 C25 101.3(2)
O2 C24 H24 112.9
C23 C24 H24 112.9
C25 C24 H24 112.9
C26 C25 C27 115.9(3)
C26 C25 C24 100.6(3)
C27 C25 C24 117.2(3)
C26 C25 H25 107.5
C27 C25 H25 107.5
C24 C25 H25 107.5
O10 C26 O5 121.2(4)
O10 C26 C25 128.3(4)
O5 C26 C25 110.5(3)
C25 C27 H27A 109.5
C25 C27 H27B 109.5
H27A C27 H27B 109.5
C25 C27 H27C 109.5
H27A C27 H27C 109.5
H27B C27 H27C 109.5
O8 C29 C4 113.1(3)
O8 C29 H29A 109.0
C4 C29 H29A 109.0
O8 C29 H29B 109.0
C4 C29 H29B 109.0
H29A C29 H29B 107.8
C4 C30 H30A 109.5
C4 C30 H30B 109.5
H30A C30 H30B 109.5
C4 C30 H30C 109.5
H30A C30 H30C 109.5
H30B C30 H30C 109.5

loop_
_geom_bond_atom_site_label_1
_geom_bond_atom_site_label_2
_geom_bond_distance
O1 C15 1.411(3)
O1 C9 1.465(3)
O2 C15 1.419(3)
O2 C24 1.436(3)
O3 C3 1.340(3)
O3 C10 1.460(3)
O4 C1 1.426(3)
O4 C4 1.449(3)
O5 C26 1.354(4)
O5 C23 1.471(3)
O6 C6 1.438(3)
O6 HO6 0.8200
O7 C16 1.205(3)
O8 C29 1.405(4)
O8 HO8 0.8200
O9 C17 1.213(4)
O10 C26 1.205(4)
O11 C3 1.203(4)
C1 C2 1.503(4)
C1 C10 1.552(3)
C1 H1 0.9800
C2 C3 1.506(5)
C2 H2A 0.9700
C2 H2B 0.9700
C4 C30 1.520(4)
C4 C29 1.526(4)
C4 C5 1.546(3)
C5 C6 1.521(3)
C5 C10 1.540(3)
C5 H5 0.9800
C6 C7 1.530(3)
C6 H6 0.9800
C7 C8 1.543(4)
C7 H7A 0.9700
C7 H7B 0.9700
C8 C16 1.509(3)
C8 C9 1.544(3)
C8 H8 0.9800
C9 C19 1.527(3)
C9 C11 1.534(3)
C10 C19 1.530(3)
C11 C12 1.537(4)
C11 H11A 0.9700
C11 H11B 0.9700
C12 C13 1.544(4)
C12 H12A 0.9700
C12 H12B 0.9700
C13 C17 1.521(4)
C13 C14 1.552(4)
C13 C18 1.552(4)
C14 C15 1.528(3)
C14 C22 1.548(3)
C14 H14 0.9800
C15 C16 1.539(3)
C17 C20 1.511(4)
C18 H18A 0.9600
C18 H18B 0.9600
C18 H18C 0.9600
C19 H19A 0.9700
C19 H19B 0.9700
C20 C21 1.522(4)
C20 C22 1.534(4)
C20 H20 0.9800
C21 H21A 0.9600
C21 H21B 0.9600
C21 H21C 0.9600
C22 C23 1.512(4)
C22 H22 0.9800
C23 C24 1.512(4)
C23 H23 0.9800
C24 C25 1.523(4)
C24 H24 0.9800
C25 C26 1.502(5)
C25 C27 1.521(5)
C25 H25 0.9800
C27 H27A 0.9600
C27 H27B 0.9600
C27 H27C 0.9600
C29 H29A 0.9700
C29 H29B 0.9700
C30 H30A 0.9600
C30 H30B 0.9600
C30 H30C 0.9600

loop_
_geom_hbond_atom_site_label_D
_geom_hbond_atom_site_label_H
_geom_hbond_atom_site_label_A
_geom_hbond_distance_DH
_geom_hbond_distance_HA
_geom_hbond_distance_DA
_geom_hbond_angle_DHA
_geom_hbond_site_symmetry_A
O6 HO6 O10 0.82 2.12 2.912(3) 162.7 4_746

loop_
_geom_torsion_atom_site_label_1
_geom_torsion_atom_site_label_2
_geom_torsion_atom_site_label_3
_geom_torsion_atom_site_label_4
_geom_torsion
C4 O4 C1 C2 140.7(2)
C4 O4 C1 C10 25.9(3)
O4 C1 C2 C3 -106.3(3)
C10 C1 C2 C3 9.6(3)
C10 O3 C3 O11 179.7(3)
C10 O3 C3 C2 1.0(3)
C1 C2 C3 O11 174.5(4)
C1 C2 C3 O3 -7.0(3)
C1 O4 C4 C30 86.7(3)
C1 O4 C4 C29 -154.6(2)
C1 O4 C4 C5 -36.3(3)
O4 C4 C5 C6 160.7(2)
C30 C4 C5 C6 40.8(3)
C29 C4 C5 C6 -87.0(3)
O4 C4 C5 C10 32.0(3)
C30 C4 C5 C10 -87.9(3)
C29 C4 C5 C10 144.3(2)
C10 C5 C6 O6 -172.9(2)
C4 C5 C6 O6 63.0(3)
C10 C5 C6 C7 -53.1(3)
C4 C5 C6 C7 -177.2(2)
O6 C6 C7 C8 -145.9(2)
C5 C6 C7 C8 97.0(3)
C6 C7 C8 C16 -176.3(2)
C6 C7 C8 C9 -61.9(3)
C15 O1 C9 C19 -156.56(19)
C15 O1 C9 C11 88.1(2)
C15 O1 C9 C8 -29.6(2)
C16 C8 C9 O1 27.7(2)
C7 C8 C9 O1 -89.2(2)
C16 C8 C9 C19 146.8(2)
C7 C8 C9 C19 29.9(3)
C16 C8 C9 C11 -87.8(2)
C7 C8 C9 C11 155.3(2)
C3 O3 C10 C19 -112.6(2)
C3 O3 C10 C5 116.1(2)
C3 O3 C10 C1 5.2(3)
C6 C5 C10 O3 99.7(2)
C4 C5 C10 O3 -129.2(2)
C6 C5 C10 C19 -26.0(3)
C4 C5 C10 C19 105.1(2)
C6 C5 C10 C1 -148.1(2)
C4 C5 C10 C1 -17.0(3)
O4 C1 C10 O3 110.1(2)
C2 C1 C10 O3 -9.2(2)
O4 C1 C10 C19 -132.3(2)
C2 C1 C10 C19 108.4(2)
O4 C1 C10 C5 -4.2(3)
C2 C1 C10 C5 -123.5(2)
O1 C9 C11 C12 -54.4(3)
C19 C9 C11 C12 -168.9(2)
C8 C9 C11 C12 59.9(3)
C9 C11 C12 C13 63.2(4)
C11 C12 C13 C17 45.1(3)
C11 C12 C13 C14 -75.4(3)
C11 C12 C13 C18 161.3(3)
C17 C13 C14 C15 -91.9(2)
C12 C13 C14 C15 33.6(3)
C18 C13 C14 C15 155.7(2)
C17 C13 C14 C22 28.6(2)
C12 C13 C14 C22 154.1(2)
C18 C13 C14 C22 -83.8(2)
C9 O1 C15 O2 129.2(2)
C9 O1 C15 C14 -105.8(2)
C9 O1 C15 C16 18.1(2)
C24 O2 C15 O1 61.6(3)
C24 O2 C15 C14 -63.5(3)
C24 O2 C15 C16 173.91(19)
C22 C14 C15 O1 -74.2(2)
C13 C14 C15 O1 42.0(3)
C22 C14 C15 O2 49.6(3)
C13 C14 C15 O2 165.8(2)
C22 C14 C15 C16 166.5(2)
C13 C14 C15 C16 -77.3(3)
C7 C8 C16 O7 -68.5(4)
C9 C8 C16 O7 166.5(3)
C7 C8 C16 C15 107.7(2)
C9 C8 C16 C15 -17.4(3)
O1 C15 C16 O7 177.0(3)
O2 C15 C16 O7 61.7(4)
C14 C15 C16 O7 -60.0(4)
O1 C15 C16 C8 0.7(3)
O2 C15 C16 C8 -114.7(2)
C14 C15 C16 C8 123.7(2)
C12 C13 C17 O9 42.6(4)
C14 C13 C17 O9 170.5(3)
C18 C13 C17 O9 -74.5(3)
C12 C13 C17 C20 -139.1(2)
C14 C13 C17 C20 -11.3(3)
C18 C13 C17 C20 103.7(2)
O1 C9 C19 C10 68.5(3)
C11 C9 C19 C10 -176.5(2)
C8 C9 C19 C10 -50.0(3)
O3 C10 C19 C9 -50.8(3)
C5 C10 C19 C9 74.7(3)
C1 C10 C19 C9 -166.2(2)
O9 C17 C20 C21 40.8(4)
C13 C17 C20 C21 -137.5(3)
O9 C17 C20 C22 167.5(3)
C13 C17 C20 C22 -10.8(3)
C17 C20 C22 C23 153.8(2)
C21 C20 C22 C23 -80.1(3)
C17 C20 C22 C14 28.8(3)
C21 C20 C22 C14 154.9(3)
C15 C14 C22 C23 -37.5(3)
C13 C14 C22 C23 -159.3(2)
C15 C14 C22 C20 85.7(2)
C13 C14 C22 C20 -36.1(2)
C26 O5 C23 C24 25.1(3)
C26 O5 C23 C22 148.8(2)
C20 C22 C23 O5 161.7(2)
C14 C22 C23 O5 -78.7(3)
C20 C22 C23 C24 -82.2(3)
C14 C22 C23 C24 37.4(3)
C15 O2 C24 C23 60.3(3)
C15 O2 C24 C25 169.0(2)
O5 C23 C24 O2 73.4(2)
C22 C23 C24 O2 -46.6(3)
O5 C23 C24 C25 -38.3(3)
C22 C23 C24 C25 -158.3(2)
O2 C24 C25 C26 -78.1(3)
C23 C24 C25 C26 36.7(3)
O2 C24 C25 C27 48.4(4)
C23 C24 C25 C27 163.3(3)
C23 O5 C26 O10 178.6(3)
C23 O5 C26 C25 -0.9(3)
C27 C25 C26 O10 29.8(6)
C24 C25 C26 O10 157.2(4)
C27 C25 C26 O5 -150.6(3)
C24 C25 C26 O5 -23.2(4)
O4 C4 C29 O8 44.9(3)
C30 C4 C29 O8 163.6(3)
C5 C4 C29 O8 -66.2(3)
